data_7203206
loop_
_publ_author_name
'Gale, Philip A.'
'Light, Mark E.'
'Quesada, Roberto'

_publ_section_title
;
 Tetrakis(thiourea)platinum(ii) oxocarbodianions salts as molecular
 building blocks for the synthesis of hydrogen bonded networks in the
 solid state
;
_journal_issue 2
_journal_name_full CrystEngComm
_journal_page_first 178
_journal_paper_doi 10.1039/b516238f
_journal_volume 8
_journal_year 2006
_chemical_formula_moiety 'Pt S4 C4 N8 H16, 4(S O C2 H6), C5 O5 '
_chemical_formula_sum 'C17 H40 N8 O9 Pt S8'
_chemical_formula_weight 952.14
_chemical_name_systematic
;
?
;
_space_group_IT_number 15
_symmetry_cell_setting monoclinic
_symmetry_space_group_name_Hall '-C 2yc'
_symmetry_space_group_name_H-M 'C 1 2/c 1'
_atom_sites_solution_hydrogens geom
_atom_sites_solution_primary direct
_atom_sites_solution_secondary difmap
_audit_creation_method SHELXL-97
_cell_angle_alpha 90.00
_cell_angle_beta 107.70(3)
_cell_angle_gamma 90.00
_cell_formula_units_Z 4
_cell_length_a 17.315(4)
_cell_length_b 9.4289(19)
_cell_length_c 23.344(5)
_cell_measurement_reflns_used 4374
_cell_measurement_temperature 120(2)
_cell_measurement_theta_max 27.48
_cell_measurement_theta_min 2.91
_cell_volume 3630.8(15)
_computing_cell_refinement 'DENZO (Otwinowski & Minor, 1997) & COLLECT (Hooft, R.W.W., 1998)'
_computing_data_collection 'COLLECT (Hooft, R.W.W., 1998)'
_computing_data_reduction 'DENZO (Otwinowski & Minor, 1997) & COLLECT (Hooft, R.W.W., 1998)'
_computing_molecular_graphics 'CAMERON (Watkin, et al., 1993)'
_computing_publication_material 'WINGX (Farrugia, 1998)'
_computing_structure_refinement 'SHELXL-97 (Sheldrick, 1997)'
_computing_structure_solution 'SHELXS-97 (Sheldrick, 1997)'
_diffrn_ambient_temperature 120(2)
_diffrn_detector_area_resol_mean 9.091
_diffrn_measured_fraction_theta_full 0.996
_diffrn_measured_fraction_theta_max 0.996
_diffrn_measurement_device_type 'Bruker-Nonius CCD camera on \k-goniostat'
_diffrn_measurement_method '\f & \w scans to fill the asymmetric unit'
_diffrn_radiation_monochromator '10cm confocal mirrors'
_diffrn_radiation_source 'Bruker Nonius FR591 Rotating Anode'
_diffrn_radiation_type MoK\a
_diffrn_radiation_wavelength 0.71073
_diffrn_reflns_av_R_equivalents 0.0412
_diffrn_reflns_av_sigmaI/netI 0.0347
_diffrn_reflns_limit_h_max 22
_diffrn_reflns_limit_h_min -22
_diffrn_reflns_limit_k_max 12
_diffrn_reflns_limit_k_min -12
_diffrn_reflns_limit_l_max 30
_diffrn_reflns_limit_l_min -30
_diffrn_reflns_number 21798
_diffrn_reflns_theta_full 27.48
_diffrn_reflns_theta_max 27.48
_diffrn_reflns_theta_min 3.31
_diffrn_standards_number 0
_exptl_absorpt_coefficient_mu 4.377
_exptl_absorpt_correction_T_max 0.4178
_exptl_absorpt_correction_T_min 0.4178
_exptl_absorpt_correction_type multi-scan
_exptl_absorpt_process_details
;
SADABS V2.10 (Sheldrick, G.M., 2003)
;
_exptl_crystal_colour 'Translucent Pale Yellow'
_exptl_crystal_density_diffrn 1.742
_exptl_crystal_density_method 'not measured'
_exptl_crystal_description Block
_exptl_crystal_F_000 1904
_exptl_crystal_size_max 0.2
_exptl_crystal_size_mid 0.2
_exptl_crystal_size_min 0.2
_refine_diff_density_max 1.345
_refine_diff_density_min -0.938
_refine_diff_density_rms 0.113
_refine_ls_extinction_coef 0.00031(5)
_refine_ls_extinction_expression Fc^*^=kFc[1+0.001xFc^2^\l^3^/sin(2\q)]^-1/4^
_refine_ls_extinction_method SHELXL
_refine_ls_goodness_of_fit_ref 1.029
_refine_ls_hydrogen_treatment constr
_refine_ls_matrix_type full
_refine_ls_number_parameters 202
_refine_ls_number_reflns 4155
_refine_ls_number_restraints 0
_refine_ls_restrained_S_all 1.029
_refine_ls_R_factor_all 0.0326
_refine_ls_R_factor_gt 0.0254
_refine_ls_shift/su_max 0.000
_refine_ls_shift/su_mean 0.000
_refine_ls_structure_factor_coef Fsqd
_refine_ls_weighting_details 'calc w=1/[\s^2^(Fo^2^)+(0.0217P)^2^+16.7700P] where P=(Fo^2^+2Fc^2^)/3'
_refine_ls_weighting_scheme calc
_refine_ls_wR_factor_gt 0.0598
_refine_ls_wR_factor_ref 0.0633
_reflns_number_gt 3562
_reflns_number_total 4155
_reflns_threshold_expression >2sigma(I)
_cod_data_source_file b516238f.txt
_cod_data_source_block 2005sot0383
_cod_depositor_comments
;
The following automatic conversions were performed:
'_symmetry_cell_setting' value 'Monoclinic' changed to 'monoclinic'
according to '/home/saulius/struct/CIF-dictionaries/cif_core.dic'
dictionary named 'cif_core.dic' version 2.4.1 from 2010-06-29.

Automatic conversion script
Id: cif_fix_enum 1527 2010-12-29 10:47:43Z saulius 
;
_cod_original_cell_volume 3630.6(13)
_cod_original_sg_symbol_H-M C2/c
_cod_database_code 7203206

loop_
_symmetry_equiv_pos_as_xyz
'x, y, z'
'-x, y, -z+1/2'
'x+1/2, y+1/2, z'
'-x+1/2, y+1/2, -z+1/2'
'-x, -y, -z'
'x, -y, z-1/2'
'-x+1/2, -y+1/2, -z'
'x+1/2, -y+1/2, z-1/2'

loop_
_atom_site_label
_atom_site_type_symbol
_atom_site_fract_x
_atom_site_fract_y
_atom_site_fract_z
_atom_site_U_iso_or_equiv
_atom_site_adp_type
_atom_site_occupancy
_atom_site_symmetry_multiplicity
_atom_site_calc_flag
_atom_site_refinement_flags
_atom_site_disorder_assembly
_atom_site_disorder_group
Pt1 Pt 0.2500 0.7500 0.0000 0.01386(7) Uani 1 2 d S . .
S1 S 0.23980(5) 0.91209(9) 0.07232(4) 0.02067(18) Uani 1 1 d . . .
S2 S 0.36096(5) 0.63272(9) 0.06332(4) 0.02537(19) Uani 1 1 d . . .
S3 S 0.34559(5) 1.18023(10) -0.01668(4) 0.02603(19) Uani 1 1 d . . .
S4 S 0.24064(6) 1.20137(11) -0.22339(5) 0.0346(2) Uani 1 1 d . . .
O4 O 0.36815(17) 1.0261(3) -0.01509(11) 0.0329(6) Uani 1 1 d . . .
N2 N 0.13133(17) 0.7240(3) 0.08761(13) 0.0200(6) Uani 1 1 d . . .
H2A H 0.0932 0.6970 0.1030 0.024 Uiso 1 1 calc R . .
H2B H 0.1485 0.6654 0.0648 0.024 Uiso 1 1 calc R . .
N1 N 0.13666(16) 0.9400(3) 0.13317(12) 0.0201(6) Uani 1 1 d . . .
H1A H 0.0985 0.9127 0.1485 0.024 Uiso 1 1 calc R . .
H1B H 0.1575 1.0257 0.1407 0.024 Uiso 1 1 calc R . .
C1 C 0.16273(18) 0.8523(3) 0.09874(13) 0.0159(6) Uani 1 1 d . . .
N3 N 0.47384(18) 0.7004(3) 0.16338(13) 0.0250(6) Uani 1 1 d . . .
H3A H 0.5088 0.7569 0.1883 0.030 Uiso 1 1 calc R . .
H3B H 0.4702 0.6109 0.1730 0.030 Uiso 1 1 calc R . .
C6 C 0.3682(2) 1.2339(4) 0.05998(17) 0.0274(8) Uani 1 1 d . . .
H6A H 0.3345 1.1802 0.0792 0.041 Uiso 1 1 calc R . .
H6B H 0.3571 1.3355 0.0618 0.041 Uiso 1 1 calc R . .
H6C H 0.4256 1.2156 0.0811 0.041 Uiso 1 1 calc R . .
N4 N 0.43227(16) 0.8839(3) 0.09729(13) 0.0217(6) Uani 1 1 d . . .
H4A H 0.4673 0.9400 0.1223 0.026 Uiso 1 1 calc R . .
H4B H 0.4010 0.9174 0.0628 0.026 Uiso 1 1 calc R . .
C8 C 0.2118(3) 1.0529(5) -0.1880(2) 0.0443(10) Uani 1 1 d . . .
H8A H 0.2603 1.0089 -0.1605 0.066 Uiso 1 1 calc R . .
H8B H 0.1836 0.9838 -0.2186 0.066 Uiso 1 1 calc R . .
H8C H 0.1756 1.0838 -0.1653 0.066 Uiso 1 1 calc R . .
C7 C 0.4253(2) 1.2742(4) -0.03315(19) 0.0335(9) Uani 1 1 d . . .
H7A H 0.4776 1.2431 -0.0058 0.050 Uiso 1 1 calc R . .
H7B H 0.4186 1.3761 -0.0280 0.050 Uiso 1 1 calc R . .
H7C H 0.4237 1.2552 -0.0748 0.050 Uiso 1 1 calc R . .
C2 C 0.4266(2) 0.7501(3) 0.11136(15) 0.0185(7) Uani 1 1 d . . .
O5 O 0.2861(2) 1.2956(3) -0.17374(15) 0.0570(9) Uani 1 1 d . . .
C9 C 0.3139(2) 1.1152(5) -0.2501(2) 0.0432(10) Uani 1 1 d . . .
H9A H 0.3369 1.1832 -0.2722 0.065 Uiso 1 1 calc R . .
H9B H 0.2882 1.0373 -0.2769 0.065 Uiso 1 1 calc R . .
H9C H 0.3572 1.0773 -0.2160 0.065 Uiso 1 1 calc R . .
O1 O 0.0000 0.4290(3) 0.2500 0.0203(7) Uani 1 2 d S . .
O2 O 0.03830(13) 0.6106(2) 0.16071(9) 0.0180(5) Uani 1 1 d . . .
O3 O 0.01937(14) 0.9079(2) 0.19315(11) 0.0242(5) Uani 1 1 d . . .
C5 C 0.01041(18) 0.8009(4) 0.22198(14) 0.0172(6) Uani 1 1 d . . .
C4 C 0.01925(18) 0.6530(3) 0.20535(13) 0.0155(6) Uani 1 1 d . . .
C3 C 0.0000 0.5603(5) 0.2500 0.0161(9) Uani 1 2 d S . .

loop_
_atom_site_aniso_label
_atom_site_aniso_U_11
_atom_site_aniso_U_22
_atom_site_aniso_U_33
_atom_site_aniso_U_23
_atom_site_aniso_U_13
_atom_site_aniso_U_12
Pt1 0.01724(10) 0.01098(10) 0.01595(10) -0.00272(6) 0.00892(7) -0.00319(6)
S1 0.0244(4) 0.0179(4) 0.0252(4) -0.0091(3) 0.0157(3) -0.0078(3)
S2 0.0278(4) 0.0127(4) 0.0291(5) -0.0029(3) -0.0011(4) -0.0016(3)
S3 0.0255(4) 0.0237(5) 0.0273(4) 0.0011(4) 0.0056(4) -0.0012(4)
S4 0.0374(5) 0.0256(5) 0.0385(5) -0.0028(4) 0.0083(4) 0.0004(4)
O4 0.0516(17) 0.0189(13) 0.0275(13) -0.0040(10) 0.0110(12) -0.0035(12)
N2 0.0249(14) 0.0163(14) 0.0229(14) -0.0029(11) 0.0133(12) -0.0042(11)
N1 0.0252(14) 0.0163(14) 0.0233(14) -0.0026(11) 0.0142(12) -0.0023(11)
C1 0.0158(14) 0.0173(16) 0.0148(14) 0.0025(12) 0.0049(12) 0.0001(12)
N3 0.0288(15) 0.0114(13) 0.0286(16) 0.0000(12) -0.0006(13) -0.0007(12)
C6 0.035(2) 0.0173(18) 0.0300(19) -0.0018(14) 0.0107(16) 0.0010(15)
N4 0.0205(14) 0.0147(14) 0.0277(15) -0.0007(11) 0.0036(12) -0.0009(11)
C8 0.052(3) 0.038(2) 0.045(2) 0.003(2) 0.018(2) -0.008(2)
C7 0.031(2) 0.031(2) 0.040(2) 0.0089(17) 0.0147(18) -0.0010(16)
C2 0.0182(15) 0.0144(16) 0.0242(16) -0.0034(12) 0.0085(13) -0.0012(12)
O5 0.083(3) 0.0298(16) 0.054(2) -0.0169(16) 0.0136(19) -0.0147(18)
C9 0.0254(19) 0.054(3) 0.048(3) -0.003(2) 0.0070(18) 0.0047(19)
O1 0.0279(17) 0.0125(16) 0.0237(16) 0.000 0.0125(14) 0.000
O2 0.0232(11) 0.0171(11) 0.0169(11) -0.0018(9) 0.0109(9) -0.0025(9)
O3 0.0320(13) 0.0153(12) 0.0320(13) 0.0056(10) 0.0199(11) 0.0035(10)
C5 0.0156(14) 0.0151(15) 0.0218(16) 0.0011(13) 0.0070(12) 0.0005(13)
C4 0.0124(13) 0.0173(16) 0.0167(14) 0.0014(12) 0.0041(11) -0.0012(12)
C3 0.0137(19) 0.018(2) 0.017(2) 0.000 0.0046(16) 0.000

loop_
_atom_type_symbol
_atom_type_description
_atom_type_scat_dispersion_real
_atom_type_scat_dispersion_imag
_atom_type_scat_source
C C 0.0033 0.0016 'International Tables Vol C Tables 4.2.6.8 and 6.1.1.4'
H H 0.0000 0.0000 'International Tables Vol C Tables 4.2.6.8 and 6.1.1.4'
N N 0.0061 0.0033 'International Tables Vol C Tables 4.2.6.8 and 6.1.1.4'
O O 0.0106 0.0060 'International Tables Vol C Tables 4.2.6.8 and 6.1.1.4'
S S 0.1246 0.1234 'International Tables Vol C Tables 4.2.6.8 and 6.1.1.4'
Pt Pt -1.7033 8.3905 'International Tables Vol C Tables 4.2.6.8 and 6.1.1.4'

loop_
_geom_angle_atom_site_label_1
_geom_angle_atom_site_label_2
_geom_angle_atom_site_label_3
_geom_angle
_geom_angle_site_symmetry_1
_geom_angle_site_symmetry_3
_geom_angle_publ_flag
S2 Pt1 S2 180.00(4) 7_565 . ?
S2 Pt1 S1 94.69(4) 7_565 7_565 ?
S2 Pt1 S1 85.31(4) . 7_565 ?
S2 Pt1 S1 85.31(4) 7_565 . ?
S2 Pt1 S1 94.69(4) . . ?
S1 Pt1 S1 180.00(3) 7_565 . ?
C1 S1 Pt1 106.41(11) . . ?
C2 S2 Pt1 111.18(11) . . ?
O4 S3 C7 105.91(18) . . ?
O4 S3 C6 105.87(16) . . ?
C7 S3 C6 97.3(2) . . ?
O5 S4 C9 106.4(2) . . ?
O5 S4 C8 105.5(2) . . ?
C9 S4 C8 97.7(2) . . ?
N2 C1 N1 119.8(3) . . ?
N2 C1 S1 123.1(2) . . ?
N1 C1 S1 117.1(2) . . ?
N4 C2 N3 119.7(3) . . ?
N4 C2 S2 122.4(3) . . ?
N3 C2 S2 117.9(2) . . ?
O3 C5 C5 126.05(18) . 2 ?
O3 C5 C4 125.8(3) . . ?
C5 C5 C4 108.13(17) 2 . ?
O2 C4 C5 126.8(3) . . ?
O2 C4 C3 125.0(3) . . ?
C5 C4 C3 108.2(3) . . ?
O1 C3 C4 126.35(19) . . ?
O1 C3 C4 126.35(19) . 2 ?
C4 C3 C4 107.3(4) . 2 ?

loop_
_geom_bond_atom_site_label_1
_geom_bond_atom_site_label_2
_geom_bond_distance
_geom_bond_site_symmetry_2
_geom_bond_publ_flag
Pt1 S2 2.3177(11) 7_565 ?
Pt1 S2 2.3177(11) . ?
Pt1 S1 2.3235(8) 7_565 ?
Pt1 S1 2.3235(8) . ?
S1 C1 1.726(3) . ?
S2 C2 1.732(3) . ?
S3 O4 1.502(3) . ?
S3 C7 1.778(4) . ?
S3 C6 1.785(4) . ?
S4 O5 1.482(3) . ?
S4 C9 1.772(4) . ?
S4 C8 1.772(4) . ?
N2 C1 1.319(4) . ?
N1 C1 1.325(4) . ?
N3 C2 1.327(4) . ?
N4 C2 1.315(4) . ?
O1 C3 1.239(5) . ?
O2 C4 1.250(4) . ?
O3 C5 1.248(4) . ?
C5 C5 1.459(6) 2 ?
C5 C4 1.468(5) . ?
C4 C3 1.474(4) . ?
C3 C4 1.474(4) 2 ?

loop_
_geom_hbond_atom_site_label_D
_geom_hbond_atom_site_label_H
_geom_hbond_atom_site_label_A
_geom_hbond_distance_DH
_geom_hbond_distance_HA
_geom_hbond_distance_DA
_geom_hbond_angle_DHA
_geom_hbond_site_symmetry_A
N2 H2A O2 0.88 2.04 2.885(3) 160.7 .
N1 H1A O3 0.88 1.96 2.812(3) 163.0 .
N4 H4B O4 0.88 2.01 2.853(4) 159.1 .
N2 H2B O4 0.88 2.12 2.904(4) 148.4 7_565
N1 H1B O5 0.88 1.98 2.851(4) 168.8 7_575
N3 H3A O1 0.88 2.21 2.895(4) 134.9 3
N4 H4A O2 0.88 2.06 2.911(4) 163.7 3
N3 H3B O3 0.88 2.09 2.895(4) 151.6 3_545
